data_1565129
loop_
_publ_author_name
'He, Weiying'
'Beattie, D. Dawson'
'Zhou, Hao'
'Bowes, Eric G.'
'Schafer, Laurel L.'
'Love, Jennifer'
'Kennepohl, Pierre'

_publ_section_title
;
 Direct metal-carbon bonding in symmetric bis(C-H) agostic Nickel(I)
 complexes
;
_journal_name_full 'Chemical Science'
_journal_paper_doi 10.1039/D1SC03578A
_journal_year 2021
_chemical_absolute_configuration unk
_chemical_formula_moiety 'C23 H27 N O'
_chemical_formula_sum 'C23 H27 N O'
_chemical_formula_weight 333.45
_chemical_name_systematic 'N-(1-(1,3,3-Trimethyl-2-oxabicyclo[2.2.2]octan-5-yl) benzophenone imine'
_space_group_crystal_system monoclinic
_space_group_IT_number 4
_space_group_name_Hall 'P 2yb'
_space_group_name_H-M_alt 'P 1 21 1'
_atom_sites_solution_hydrogens geom
_atom_sites_solution_primary intrinsic
_audit_creation_method SHELXL-2018/3
_audit_update_record
;
2020-10-06 deposited with the CCDC.	2021-10-29 downloaded from the CCDC.
;
_cell_angle_alpha 90
_cell_angle_beta 100.736(4)
_cell_angle_gamma 90
_cell_formula_units_Z 2
_cell_length_a 10.3648(10)
_cell_length_b 8.5788(8)
_cell_length_c 10.6319(9)
_cell_measurement_reflns_used 5644
_cell_measurement_temperature 100(2)
_cell_measurement_theta_max 25.26
_cell_measurement_theta_min 2.52
_cell_volume 928.81(15)
_computing_cell_refinement 'SAINT V8.37A (Bruker, 2005)'
_computing_data_collection 'APEX3 V2016.5-0 (Bruker, 2016)'
_computing_data_reduction
; 
SAINT V8.37A, XPREP v2014/2, TWINABS V2012/1 (Bruker, 2016) 
;
_computing_molecular_graphics 'SHELXLE v932 (Hubschle, 2011)'
_computing_publication_material 'XCIF V2014-2 (Bruker, 2014)'
_computing_structure_refinement 'SHELX-2018-3 (Sheldrick, 2015)'
_computing_structure_solution 'SHELX-2014-5 (Sheldrick, 2015)'
_diffrn_ambient_temperature 100(2)
_diffrn_measured_fraction_theta_full 0.999
_diffrn_measured_fraction_theta_max 0.999
_diffrn_measurement_device 'Bruker D8 Quest/Photon 100'
_diffrn_measurement_method 'profile data from \f and \w scans'
_diffrn_radiation_monochromator 'multilayer mirrors'
_diffrn_radiation_source 'microfocus sealed tube'
_diffrn_radiation_type MoK\a
_diffrn_radiation_wavelength 0.71073
_diffrn_reflns_av_unetI/netI 0.0548
_diffrn_reflns_Laue_measured_fraction_full 0.999
_diffrn_reflns_Laue_measured_fraction_max 0.999
_diffrn_reflns_limit_h_max 12
_diffrn_reflns_limit_h_min -12
_diffrn_reflns_limit_k_max 10
_diffrn_reflns_limit_k_min 0
_diffrn_reflns_limit_l_max 12
_diffrn_reflns_limit_l_min 0
_diffrn_reflns_number 2935
_diffrn_reflns_point_group_measured_fraction_full 0.536
_diffrn_reflns_point_group_measured_fraction_max 0.536
_diffrn_reflns_theta_full 25.242
_diffrn_reflns_theta_max 25.294
_diffrn_reflns_theta_min 2.000
_exptl_absorpt_coefficient_mu 0.072
_exptl_absorpt_correction_T_max 0.745210
_exptl_absorpt_correction_T_min 0.593114
_exptl_absorpt_correction_type multi-scan
_exptl_absorpt_process_details 'SADABS V2016/2 (Bruker, 2016)'
_exptl_crystal_colour colourless
_exptl_crystal_density_diffrn 1.192
_exptl_crystal_density_method 'not measured'
_exptl_crystal_description prism
_exptl_crystal_F_000 360
_exptl_crystal_recrystallization_method 'Re-crystallisation from solvent: Diethyl ether'
_exptl_crystal_size_max 0.210
_exptl_crystal_size_mid 0.205
_exptl_crystal_size_min 0.078
_refine_diff_density_max 0.327
_refine_diff_density_min -0.289
_refine_diff_density_rms 0.075
_refine_ls_abs_structure_details
;
No quotients, so Flack parameter determined by classical intensity fit
;
_refine_ls_abs_structure_Flack 2(3)
_refine_ls_extinction_method none
_refine_ls_goodness_of_fit_ref 1.153
_refine_ls_hydrogen_treatment constr
_refine_ls_matrix_type full
_refine_ls_number_parameters 230
_refine_ls_number_reflns 2935
_refine_ls_number_restraints 1
_refine_ls_restrained_S_all 1.153
_refine_ls_R_factor_all 0.0948
_refine_ls_R_factor_gt 0.0614
_refine_ls_shift/su_max 0.000
_refine_ls_shift/su_mean 0.000
_refine_ls_structure_factor_coef Fsqd
_refine_ls_weighting_details 'w=1/[\s^2^(Fo^2^)+(0.0173P)^2^+1.4074P] where P=(Fo^2^+2Fc^2^)/3'
_refine_ls_weighting_scheme calc
_refine_ls_wR_factor_gt 0.1225
_refine_ls_wR_factor_ref 0.1428
_reflns_Friedel_coverage 0.000
_reflns_Friedel_fraction_full 0.000
_reflns_Friedel_fraction_max 0.000
_reflns_number_gt 2474
_reflns_number_total 2935
_reflns_threshold_expression 'I > 2\s(I)'
_cod_data_source_file d1sc03578a2.cif
_cod_data_source_block twin5
_cod_original_sg_symbol_H-M 'P 21'
_cod_database_code 1565129
_shelx_shelxl_version_number 2018/3
_shelx_space_group_comment
;
The symmetry employed for this shelxl refinement is uniquely defined
by the following loop, which should always be used as a source of
symmetry information in preference to the above space-group names.
They are only intended as comments.
;
_shelx_estimated_absorpt_t_min 0.985
_shelx_estimated_absorpt_t_max 0.994

loop_
_space_group_symop_operation_xyz
'x, y, z'
'-x, y+1/2, -z'

loop_
_atom_site_label
_atom_site_type_symbol
_atom_site_fract_x
_atom_site_fract_y
_atom_site_fract_z
_atom_site_U_iso_or_equiv
_atom_site_adp_type
_atom_site_occupancy
_atom_site_site_symmetry_order
_atom_site_calc_flag
_atom_site_refinement_flags_posn
_atom_site_refinement_flags_adp
_atom_site_refinement_flags_occupancy
_atom_site_disorder_assembly
_atom_site_disorder_group
O1 O 0.6383(4) 0.7676(5) 0.3528(4) 0.0200(10) Uani 1 1 d . . . . .
N1 N 0.3287(5) 0.4674(6) 0.2056(5) 0.0213(12) Uani 1 1 d . . . . .
C1 C 0.5780(6) 0.7946(8) 0.2193(5) 0.0216(14) Uani 1 1 d . . . . .
C2 C 0.5030(6) 0.6464(8) 0.1674(6) 0.0226(15) Uani 1 1 d . . . . .
H2 H 0.452124 0.665364 0.079123 0.027 Uiso 1 1 calc R U . . .
C3 C 0.4090(6) 0.6017(8) 0.2587(6) 0.0199(14) Uani 1 1 d . . . . .
H3 H 0.350589 0.692009 0.268330 0.024 Uiso 1 1 calc R U . . .
C4 C 0.4931(6) 0.5602(9) 0.3899(6) 0.0250(16) Uani 1 1 d . . . . .
H4A H 0.459003 0.615759 0.458546 0.030 Uiso 1 1 calc R U . . .
H4B H 0.487573 0.446779 0.405348 0.030 Uiso 1 1 calc R U . . .
C5 C 0.6351(6) 0.6061(8) 0.3930(6) 0.0235(16) Uani 1 1 d . . . . .
C6 C 0.6920(6) 0.5049(8) 0.2994(6) 0.0245(15) Uani 1 1 d . . . . .
H6A H 0.699964 0.395944 0.330584 0.029 Uiso 1 1 calc R U . . .
H6B H 0.780739 0.542721 0.292812 0.029 Uiso 1 1 calc R U . . .
C7 C 0.6012(6) 0.5111(9) 0.1659(6) 0.0247(16) Uani 1 1 d . . . . .
H7A H 0.653847 0.528931 0.098571 0.030 Uiso 1 1 calc R U . . .
H7B H 0.553324 0.411359 0.147850 0.030 Uiso 1 1 calc R U . . .
C8 C 0.6862(6) 0.8388(9) 0.1457(6) 0.0274(17) Uani 1 1 d . . . . .
H8A H 0.646958 0.861405 0.056409 0.041 Uiso 1 1 calc R U . . .
H8B H 0.748157 0.751967 0.148705 0.041 Uiso 1 1 calc R U . . .
H8C H 0.732738 0.931238 0.184821 0.041 Uiso 1 1 calc R U . . .
C9 C 0.4887(7) 0.9367(9) 0.2181(7) 0.0302(16) Uani 1 1 d . . . . .
H9A H 0.540875 1.026152 0.255687 0.045 Uiso 1 1 calc R U . . .
H9B H 0.420509 0.914008 0.268143 0.045 Uiso 1 1 calc R U . . .
H9C H 0.447422 0.961088 0.129681 0.045 Uiso 1 1 calc R U . . .
C10 C 0.7181(6) 0.6005(9) 0.5261(6) 0.0290(17) Uani 1 1 d . . . . .
H10A H 0.807954 0.632966 0.522492 0.044 Uiso 1 1 calc R U . . .
H10B H 0.719062 0.493892 0.559405 0.044 Uiso 1 1 calc R U . . .
H10C H 0.680914 0.670978 0.582547 0.044 Uiso 1 1 calc R U . . .
C11 C 0.2130(6) 0.4552(8) 0.2351(5) 0.0167(14) Uani 1 1 d . . . . .
C12 C 0.1316(6) 0.3183(8) 0.1833(6) 0.0182(13) Uani 1 1 d . . . . .
C13 C 0.1882(6) 0.1881(8) 0.1371(6) 0.0203(14) Uani 1 1 d . . . . .
H13 H 0.280245 0.185619 0.139366 0.024 Uiso 1 1 calc R U . . .
C14 C 0.1116(7) 0.0623(8) 0.0880(6) 0.0255(16) Uani 1 1 d . . . . .
H14 H 0.151693 -0.026055 0.057480 0.031 Uiso 1 1 calc R U . . .
C15 C -0.0240(6) 0.0637(9) 0.0828(6) 0.0250(15) Uani 1 1 d . . . . .
H15 H -0.076436 -0.022454 0.048168 0.030 Uiso 1 1 calc R U . . .
C16 C -0.0809(6) 0.1924(8) 0.1287(6) 0.0213(15) Uani 1 1 d . . . . .
H16 H -0.173144 0.195452 0.125267 0.026 Uiso 1 1 calc R U . . .
C17 C -0.0028(6) 0.3178(8) 0.1801(5) 0.0188(13) Uani 1 1 d . . . . .
H17 H -0.042433 0.404469 0.213505 0.023 Uiso 1 1 calc R U . . .
C18 C 0.1581(6) 0.5634(8) 0.3206(6) 0.0196(14) Uani 1 1 d . . . . .
C19 C 0.1861(6) 0.5400(8) 0.4532(6) 0.0199(14) Uani 1 1 d . . . . .
H19 H 0.240003 0.455207 0.488356 0.024 Uiso 1 1 calc R U . . .
C20 C 0.1349(6) 0.6412(7) 0.5332(6) 0.0198(14) Uani 1 1 d . . . . .
H20 H 0.153939 0.624790 0.623120 0.024 Uiso 1 1 calc R U . . .
C21 C 0.0563(6) 0.7657(8) 0.4839(6) 0.0243(15) Uani 1 1 d . . . . .
H21 H 0.021452 0.833932 0.539603 0.029 Uiso 1 1 calc R U . . .
C22 C 0.0291(6) 0.7898(8) 0.3536(6) 0.0234(14) Uani 1 1 d . . . . .
H22 H -0.024576 0.875317 0.319700 0.028 Uiso 1 1 calc R U . . .
C23 C 0.0792(6) 0.6907(8) 0.2712(6) 0.0223(14) Uani 1 1 d . . . . .
H23 H 0.060054 0.708846 0.181488 0.027 Uiso 1 1 calc R U . . .

loop_
_atom_site_aniso_label
_atom_site_aniso_U_11
_atom_site_aniso_U_22
_atom_site_aniso_U_33
_atom_site_aniso_U_23
_atom_site_aniso_U_13
_atom_site_aniso_U_12
O1 0.023(2) 0.020(2) 0.016(2) -0.0028(19) 0.0000(19) -0.002(2)
N1 0.022(3) 0.020(3) 0.021(3) -0.002(2) 0.003(2) -0.002(3)
C1 0.023(3) 0.024(4) 0.018(3) 0.001(3) 0.005(3) -0.006(3)
C2 0.021(3) 0.029(4) 0.017(3) -0.001(3) 0.002(3) -0.003(3)
C3 0.018(3) 0.023(4) 0.018(3) -0.007(3) 0.003(3) -0.005(3)
C4 0.022(3) 0.035(4) 0.019(3) -0.005(3) 0.007(3) -0.009(3)
C5 0.024(3) 0.025(4) 0.021(3) 0.001(3) 0.002(3) -0.001(3)
C6 0.024(3) 0.024(4) 0.026(3) -0.002(3) 0.004(3) 0.005(3)
C7 0.022(4) 0.023(4) 0.029(4) -0.002(3) 0.007(3) 0.001(3)
C8 0.028(4) 0.031(4) 0.024(3) 0.002(3) 0.006(3) 0.000(4)
C9 0.030(4) 0.028(4) 0.033(4) 0.002(3) 0.009(3) 0.004(4)
C10 0.031(4) 0.037(4) 0.020(3) 0.004(3) 0.006(3) -0.002(4)
C11 0.017(3) 0.017(3) 0.014(3) -0.001(3) -0.001(3) 0.003(3)
C12 0.024(3) 0.015(3) 0.015(3) 0.003(3) 0.002(3) -0.004(3)
C13 0.020(3) 0.020(4) 0.021(3) 0.004(3) 0.003(3) 0.007(3)
C14 0.037(4) 0.016(3) 0.024(3) -0.005(3) 0.007(3) -0.005(3)
C15 0.026(4) 0.033(4) 0.016(3) -0.004(3) 0.003(3) -0.013(4)
C16 0.017(3) 0.027(4) 0.018(3) 0.001(3) 0.001(3) -0.003(3)
C17 0.024(3) 0.018(3) 0.016(3) 0.001(3) 0.007(3) -0.001(3)
C18 0.019(3) 0.021(3) 0.018(3) 0.001(3) 0.002(3) -0.005(3)
C19 0.020(3) 0.020(4) 0.021(3) 0.000(3) 0.007(3) -0.001(3)
C20 0.020(3) 0.021(3) 0.020(3) -0.001(3) 0.007(3) -0.006(3)
C21 0.024(3) 0.025(4) 0.026(3) -0.005(3) 0.010(3) 0.002(3)
C22 0.022(3) 0.018(3) 0.028(3) 0.001(3) -0.001(3) 0.010(3)
C23 0.028(3) 0.020(3) 0.018(3) 0.000(3) 0.003(3) -0.004(3)

loop_
_atom_type_symbol
_atom_type_description
_atom_type_scat_dispersion_real
_atom_type_scat_dispersion_imag
_atom_type_scat_source
C C 0.0033 0.0016 'International Tables Vol C Tables 4.2.6.8 and 6.1.1.4'
H H 0.0000 0.0000 'International Tables Vol C Tables 4.2.6.8 and 6.1.1.4'
N N 0.0061 0.0033 'International Tables Vol C Tables 4.2.6.8 and 6.1.1.4'
O O 0.0106 0.0060 'International Tables Vol C Tables 4.2.6.8 and 6.1.1.4'

loop_
_geom_angle_atom_site_label_1
_geom_angle_atom_site_label_2
_geom_angle_atom_site_label_3
_geom_angle
_geom_angle_site_symmetry_1
_geom_angle_site_symmetry_3
_geom_angle_publ_flag
C5 O1 C1 114.1(5) . . ?
C11 N1 C3 116.9(5) . . ?
O1 C1 C8 108.4(5) . . ?
O1 C1 C9 106.5(5) . . ?
C8 C1 C9 107.3(6) . . ?
O1 C1 C2 108.3(5) . . ?
C8 C1 C2 113.0(5) . . ?
C9 C1 C2 113.0(5) . . ?
C1 C2 C7 109.5(5) . . ?
C1 C2 C3 108.4(5) . . ?
C7 C2 C3 108.2(5) . . ?
C1 C2 H2 110.2 . . ?
C7 C2 H2 110.2 . . ?
C3 C2 H2 110.2 . . ?
N1 C3 C4 110.5(6) . . ?
N1 C3 C2 109.3(5) . . ?
C4 C3 C2 108.0(5) . . ?
N1 C3 H3 109.7 . . ?
C4 C3 H3 109.7 . . ?
C2 C3 H3 109.7 . . ?
C5 C4 C3 110.0(5) . . ?
C5 C4 H4A 109.7 . . ?
C3 C4 H4A 109.7 . . ?
C5 C4 H4B 109.7 . . ?
C3 C4 H4B 109.7 . . ?
H4A C4 H4B 108.2 . . ?
O1 C5 C10 105.4(5) . . ?
O1 C5 C4 108.4(6) . . ?
C10 C5 C4 113.1(5) . . ?
O1 C5 C6 108.6(5) . . ?
C10 C5 C6 111.8(6) . . ?
C4 C5 C6 109.3(5) . . ?
C5 C6 C7 109.6(5) . . ?
C5 C6 H6A 109.7 . . ?
C7 C6 H6A 109.7 . . ?
C5 C6 H6B 109.7 . . ?
C7 C6 H6B 109.7 . . ?
H6A C6 H6B 108.2 . . ?
C2 C7 C6 107.8(5) . . ?
C2 C7 H7A 110.1 . . ?
C6 C7 H7A 110.1 . . ?
C2 C7 H7B 110.1 . . ?
C6 C7 H7B 110.1 . . ?
H7A C7 H7B 108.5 . . ?
C1 C8 H8A 109.5 . . ?
C1 C8 H8B 109.5 . . ?
H8A C8 H8B 109.5 . . ?
C1 C8 H8C 109.5 . . ?
H8A C8 H8C 109.5 . . ?
H8B C8 H8C 109.5 . . ?
C1 C9 H9A 109.5 . . ?
C1 C9 H9B 109.5 . . ?
H9A C9 H9B 109.5 . . ?
C1 C9 H9C 109.5 . . ?
H9A C9 H9C 109.5 . . ?
H9B C9 H9C 109.5 . . ?
C5 C10 H10A 109.5 . . ?
C5 C10 H10B 109.5 . . ?
H10A C10 H10B 109.5 . . ?
C5 C10 H10C 109.5 . . ?
H10A C10 H10C 109.5 . . ?
H10B C10 H10C 109.5 . . ?
N1 C11 C18 125.0(6) . . ?
N1 C11 C12 117.3(6) . . ?
C18 C11 C12 117.7(5) . . ?
C17 C12 C13 118.4(6) . . ?
C17 C12 C11 120.5(6) . . ?
C13 C12 C11 121.0(5) . . ?
C14 C13 C12 120.6(6) . . ?
C14 C13 H13 119.7 . . ?
C12 C13 H13 119.7 . . ?
C13 C14 C15 120.7(7) . . ?
C13 C14 H14 119.6 . . ?
C15 C14 H14 119.6 . . ?
C16 C15 C14 119.0(6) . . ?
C16 C15 H15 120.5 . . ?
C14 C15 H15 120.5 . . ?
C15 C16 C17 119.9(6) . . ?
C15 C16 H16 120.0 . . ?
C17 C16 H16 120.0 . . ?
C12 C17 C16 121.3(6) . . ?
C12 C17 H17 119.4 . . ?
C16 C17 H17 119.4 . . ?
C19 C18 C23 119.0(6) . . ?
C19 C18 C11 119.7(6) . . ?
C23 C18 C11 121.3(6) . . ?
C20 C19 C18 119.7(6) . . ?
C20 C19 H19 120.1 . . ?
C18 C19 H19 120.1 . . ?
C21 C20 C19 121.0(6) . . ?
C21 C20 H20 119.5 . . ?
C19 C20 H20 119.5 . . ?
C22 C21 C20 119.5(6) . . ?
C22 C21 H21 120.3 . . ?
C20 C21 H21 120.3 . . ?
C21 C22 C23 120.8(6) . . ?
C21 C22 H22 119.6 . . ?
C23 C22 H22 119.6 . . ?
C22 C23 C18 120.0(6) . . ?
C22 C23 H23 120.0 . . ?
C18 C23 H23 120.0 . . ?

loop_
_geom_bond_atom_site_label_1
_geom_bond_atom_site_label_2
_geom_bond_distance
_geom_bond_site_symmetry_2
_geom_bond_publ_flag
O1 C5 1.452(8) . ?
O1 C1 1.459(7) . ?
N1 C11 1.299(8) . ?
N1 C3 1.471(8) . ?
C1 C8 1.530(9) . ?
C1 C9 1.530(10) . ?
C1 C2 1.538(9) . ?
C2 C7 1.546(9) . ?
C2 C3 1.546(9) . ?
C2 H2 1.0000 . ?
C3 C4 1.543(8) . ?
C3 H3 1.0000 . ?
C4 C5 1.518(9) . ?
C4 H4A 0.9900 . ?
C4 H4B 0.9900 . ?
C5 C10 1.514(9) . ?
C5 C6 1.520(9) . ?
C6 C7 1.551(9) . ?
C6 H6A 0.9900 . ?
C6 H6B 0.9900 . ?
C7 H7A 0.9900 . ?
C7 H7B 0.9900 . ?
C8 H8A 0.9800 . ?
C8 H8B 0.9800 . ?
C8 H8C 0.9800 . ?
C9 H9A 0.9800 . ?
C9 H9B 0.9800 . ?
C9 H9C 0.9800 . ?
C10 H10A 0.9800 . ?
C10 H10B 0.9800 . ?
C10 H10C 0.9800 . ?
C11 C18 1.484(9) . ?
C11 C12 1.491(9) . ?
C12 C17 1.387(8) . ?
C12 C13 1.393(9) . ?
C13 C14 1.383(9) . ?
C13 H13 0.9500 . ?
C14 C15 1.397(9) . ?
C14 H14 0.9500 . ?
C15 C16 1.383(10) . ?
C15 H15 0.9500 . ?
C16 C17 1.395(9) . ?
C16 H16 0.9500 . ?
C17 H17 0.9500 . ?
C18 C19 1.401(8) . ?
C18 C23 1.406(9) . ?
C19 C20 1.388(8) . ?
C19 H19 0.9500 . ?
C20 C21 1.386(9) . ?
C20 H20 0.9500 . ?
C21 C22 1.377(9) . ?
C21 H21 0.9500 . ?
C22 C23 1.390(9) . ?
C22 H22 0.9500 . ?
C23 H23 0.9500 . ?

loop_
_geom_torsion_atom_site_label_1
_geom_torsion_atom_site_label_2
_geom_torsion_atom_site_label_3
_geom_torsion_atom_site_label_4
_geom_torsion
_geom_torsion_site_symmetry_1
_geom_torsion_site_symmetry_2
_geom_torsion_site_symmetry_3
_geom_torsion_site_symmetry_4
_geom_torsion_publ_flag
C5 O1 C1 C8 -111.5(6) . . . . ?
C5 O1 C1 C9 133.3(5) . . . . ?
C5 O1 C1 C2 11.5(7) . . . . ?
O1 C1 C2 C7 -65.0(7) . . . . ?
C8 C1 C2 C7 55.1(7) . . . . ?
C9 C1 C2 C7 177.3(5) . . . . ?
O1 C1 C2 C3 52.9(7) . . . . ?
C8 C1 C2 C3 173.0(5) . . . . ?
C9 C1 C2 C3 -64.8(7) . . . . ?
C11 N1 C3 C4 89.7(6) . . . . ?
C11 N1 C3 C2 -151.5(6) . . . . ?
C1 C2 C3 N1 175.6(5) . . . . ?
C7 C2 C3 N1 -65.7(6) . . . . ?
C1 C2 C3 C4 -64.1(7) . . . . ?
C7 C2 C3 C4 54.6(7) . . . . ?
N1 C3 C4 C5 130.2(6) . . . . ?
C2 C3 C4 C5 10.7(8) . . . . ?
C1 O1 C5 C10 172.3(5) . . . . ?
C1 O1 C5 C4 -66.4(6) . . . . ?
C1 O1 C5 C6 52.3(7) . . . . ?
C3 C4 C5 O1 51.5(7) . . . . ?
C3 C4 C5 C10 168.0(6) . . . . ?
C3 C4 C5 C6 -66.7(7) . . . . ?
O1 C5 C6 C7 -65.8(7) . . . . ?
C10 C5 C6 C7 178.4(6) . . . . ?
C4 C5 C6 C7 52.4(7) . . . . ?
C1 C2 C7 C6 49.5(7) . . . . ?
C3 C2 C7 C6 -68.4(6) . . . . ?
C5 C6 C7 C2 12.8(7) . . . . ?
C3 N1 C11 C18 -1.8(9) . . . . ?
C3 N1 C11 C12 -179.2(5) . . . . ?
N1 C11 C12 C17 -162.3(6) . . . . ?
C18 C11 C12 C17 20.1(9) . . . . ?
N1 C11 C12 C13 17.7(9) . . . . ?
C18 C11 C12 C13 -159.8(6) . . . . ?
C17 C12 C13 C14 0.7(9) . . . . ?
C11 C12 C13 C14 -179.3(6) . . . . ?
C12 C13 C14 C15 0.5(10) . . . . ?
C13 C14 C15 C16 -0.6(10) . . . . ?
C14 C15 C16 C17 -0.4(10) . . . . ?
C13 C12 C17 C16 -1.8(10) . . . . ?
C11 C12 C17 C16 178.2(6) . . . . ?
C15 C16 C17 C12 1.7(10) . . . . ?
N1 C11 C18 C19 -85.4(8) . . . . ?
C12 C11 C18 C19 91.9(7) . . . . ?
N1 C11 C18 C23 94.0(8) . . . . ?
C12 C11 C18 C23 -88.7(8) . . . . ?
C23 C18 C19 C20 0.6(9) . . . . ?
C11 C18 C19 C20 180.0(6) . . . . ?
C18 C19 C20 C21 -0.1(9) . . . . ?
C19 C20 C21 C22 -0.3(10) . . . . ?
C20 C21 C22 C23 0.2(10) . . . . ?
C21 C22 C23 C18 0.3(10) . . . . ?
C19 C18 C23 C22 -0.7(10) . . . . ?
C11 C18 C23 C22 179.9(6) . . . . ?
